data_7025923
loop_
_publ_author_name
'Langley, Stuart K.'
'Chilton, Nicholas F.'
'Massi, Massimiliano'
'Moubaraki, Boujemaa'
'Berry, Kevin J.'
'Murray, Keith S.'

_publ_section_title
;
 Synthesis and characterization of homo- and heterovalent tetra- hexa-
 hepta- and decanuclear manganese clusters using pyridyl functionalized
 beta-diketone, carboxylate and triethanolamine ligands.
;
_journal_issue 31
_journal_name_full 'Dalton transactions (Cambridge, England : 2003)'
_journal_page_first 7236
_journal_page_last 7249
_journal_paper_doi 10.1039/c0dt00054j
_journal_volume 39
_journal_year 2010
_chemical_formula_moiety
;
C48 H62 Mn4 N10 O14, 2(C H4 O), 2(C H2 Cl2), 2(N O3)
;
_chemical_formula_sum 'C52 H74 Cl4 Mn4 N12 O22'
_chemical_formula_weight 1580.79
_chemical_name_systematic
;
?
;
_space_group_IT_number 2
_symmetry_cell_setting triclinic
_symmetry_space_group_name_Hall '-P 1'
_symmetry_space_group_name_H-M 'P -1'
_atom_sites_solution_hydrogens geom
_atom_sites_solution_primary direct
_atom_sites_solution_secondary difmap
_audit_creation_date '9 November 2005'
_audit_creation_method SHELXL-97
_cell_angle_alpha 94.8080(10)
_cell_angle_beta 100.4300(10)
_cell_angle_gamma 101.7780(10)
_cell_formula_units_Z 1
_cell_length_a 9.3709(3)
_cell_length_b 12.1927(4)
_cell_length_c 15.2722(4)
_cell_measurement_reflns_used 8803
_cell_measurement_temperature 123(2)
_cell_measurement_theta_max 30.60
_cell_measurement_theta_min 2.27
_cell_volume 1666.72(9)
_computing_cell_refinement 'Bruker Apex2 V2.0'
_computing_data_collection 'Bruker Apex2 V2.0'
_computing_data_reduction 'Bruker Apex2 V2.0'
_computing_molecular_graphics X-SEED
_computing_publication_material 'XCIF V6.12 (BrukerAXS, 2001).'
_computing_structure_refinement 'SHELXL-97 (Sheldrick, 1997)'
_computing_structure_solution 'SHELXS-97 (Sheldrick, 1990)'
_diffrn_ambient_temperature 123(2)
_diffrn_measured_fraction_theta_full 0.967
_diffrn_measured_fraction_theta_max 0.967
_diffrn_measurement_device_type 'APEX X8'
_diffrn_measurement_method 'scans in phi and omega'
_diffrn_radiation_monochromator graphite
_diffrn_radiation_source 'fine-focus sealed tube'
_diffrn_radiation_type MoK\a
_diffrn_radiation_wavelength 0.71073
_diffrn_reflns_av_R_equivalents 0.0334
_diffrn_reflns_av_sigmaI/netI 0.0456
_diffrn_reflns_limit_h_max 13
_diffrn_reflns_limit_h_min -13
_diffrn_reflns_limit_k_max 12
_diffrn_reflns_limit_k_min -17
_diffrn_reflns_limit_l_max 21
_diffrn_reflns_limit_l_min -21
_diffrn_reflns_number 25884
_diffrn_reflns_theta_full 30.63
_diffrn_reflns_theta_max 30.63
_diffrn_reflns_theta_min 1.37
_diffrn_standards_decay_% 0
_diffrn_standards_interval_count 0
_diffrn_standards_interval_time 0
_diffrn_standards_number 0
_exptl_absorpt_coefficient_mu 0.983
_exptl_absorpt_correction_T_max 0.906
_exptl_absorpt_correction_T_min 0.630
_exptl_absorpt_correction_type multi-scan
_exptl_absorpt_process_details SADABS
_exptl_crystal_colour brown
_exptl_crystal_density_diffrn 1.575
_exptl_crystal_density_method 'not measured'
_exptl_crystal_description plate
_exptl_crystal_F_000 814
_exptl_crystal_size_max 0.6
_exptl_crystal_size_mid 0.4
_exptl_crystal_size_min 0.1
_refine_diff_density_max 0.595
_refine_diff_density_min -0.753
_refine_diff_density_rms 0.136
_refine_ls_extinction_method none
_refine_ls_goodness_of_fit_ref 1.201
_refine_ls_hydrogen_treatment mixed
_refine_ls_matrix_type full
_refine_ls_number_parameters 432
_refine_ls_number_reflns 9947
_refine_ls_number_restraints 0
_refine_ls_restrained_S_all 1.201
_refine_ls_R_factor_all 0.0620
_refine_ls_R_factor_gt 0.0517
_refine_ls_shift/su_max 0.001
_refine_ls_shift/su_mean 0.000
_refine_ls_structure_factor_coef Fsqd
_refine_ls_weighting_details 'calc w=1/[\s^2^(Fo^2^)+(0.0480P)^2^+1.2472P] where P=(Fo^2^+2Fc^2^)/3'
_refine_ls_weighting_scheme calc
_refine_ls_wR_factor_gt 0.1144
_refine_ls_wR_factor_ref 0.1234
_reflns_number_gt 8724
_reflns_number_total 9947
_reflns_threshold_expression >2sigma(I)
_cod_data_source_file c0dt00054j.txt
_cod_data_source_block 5
_cod_depositor_comments
;
The following automatic conversions were performed:

'_symmetry_cell_setting' value 'Triclinic' changed to 'triclinic'
according to /home/saulius/struct/CIF-dictionaries/cif_core.dic
dictionary named 'cif_core.dic' version 2.4.2 from 2011-04-26.

Automatic conversion script
Id: cif_fix_values 1891 2012-01-12 08:04:46Z andrius 
;
_cod_original_sg_symbol_H-M P-1
_cod_database_code 7025923

loop_
_symmetry_equiv_pos_as_xyz
'x, y, z'
'-x, -y, -z'

loop_
_atom_site_label
_atom_site_type_symbol
_atom_site_fract_x
_atom_site_fract_y
_atom_site_fract_z
_atom_site_U_iso_or_equiv
_atom_site_adp_type
_atom_site_occupancy
_atom_site_symmetry_multiplicity
_atom_site_calc_flag
_atom_site_refinement_flags
Mn1 Mn 0.41968(4) 0.85655(3) 0.44670(2) 0.00886(8) Uani 1 1 d .
Mn2 Mn 0.63036(3) 1.04617(3) 0.35432(2) 0.00852(8) Uani 1 1 d .
Cl1S Cl -0.14036(13) 0.47555(11) 0.18566(7) 0.0593(3) Uani 1 1 d .
Cl2S Cl -0.16420(10) 0.39059(8) -0.00173(6) 0.0416(2) Uani 1 1 d .
O1 O 0.46480(16) 0.92153(13) 0.32814(10) 0.0104(3) Uani 1 1 d .
O2 O 0.27003(19) 0.67958(15) 0.42538(12) 0.0151(3) Uani 1 1 d .
O3 O 0.35141(16) 0.99493(13) 0.52487(10) 0.0093(3) Uani 1 1 d .
O4 O 0.48681(17) 0.83342(13) 0.58723(10) 0.0111(3) Uani 1 1 d .
O5 O 0.42561(18) 0.90024(14) 0.75808(11) 0.0133(3) Uani 1 1 d .
O6 O 0.75816(18) 0.95296(13) 0.28560(11) 0.0123(3) Uani 1 1 d .
O7 O 0.80983(18) 1.16233(14) 0.38655(11) 0.0142(3) Uani 1 1 d .
O1S O 0.2904(3) 0.61308(18) 0.21729(14) 0.0327(5) Uani 1 1 d .
O2S O 0.3192(2) 0.50549(15) 0.32196(12) 0.0189(4) Uani 1 1 d .
O3S O 0.3209(4) 0.4464(2) 0.18477(15) 0.0571(9) Uani 1 1 d .
O4S O 0.9404(2) 1.10978(17) 0.03893(12) 0.0238(4) Uani 1 1 d .
H4S H 1.0120 1.1247 0.0147 0.029 Uiso 1 1 calc R
N1 N 0.1805(2) 0.86855(16) 0.36295(12) 0.0119(4) Uani 1 1 d .
N2 N 0.5785(2) 0.73310(16) 0.43893(13) 0.0121(4) Uani 1 1 d .
N3 N 0.5799(2) 0.67340(16) 0.58345(13) 0.0133(4) Uani 1 1 d .
H3N H 0.6018 0.6223 0.6156 0.016 Uiso 1 1 calc R
N4 N 0.8350(2) 0.80752(19) 0.05125(15) 0.0209(4) Uani 1 1 d .
N5 N 0.8418(2) 0.95635(17) 0.15508(13) 0.0147(4) Uani 1 1 d .
H5N H 0.8979 0.9963 0.1253 0.018 Uiso 1 1 calc R
N1S N 0.3098(3) 0.52167(19) 0.23996(14) 0.0208(4) Uani 1 1 d .
C1 C 0.3423(2) 0.90194(19) 0.25445(14) 0.0123(4) Uani 1 1 d .
H1A H 0.3180 0.8233 0.2288 0.015 Uiso 1 1 calc R
H1B H 0.3677 0.9480 0.2084 0.015 Uiso 1 1 calc R
C2 C 0.2098(2) 0.9315(2) 0.28685(15) 0.0131(4) Uani 1 1 d .
H2A H 0.2299 1.0120 0.3058 0.016 Uiso 1 1 calc R
H2B H 0.1230 0.9120 0.2383 0.016 Uiso 1 1 calc R
C3 C 0.1132(3) 0.6747(2) 0.39878(17) 0.0171(5) Uani 1 1 d .
H3A H 0.0741 0.6961 0.4507 0.020 Uiso 1 1 calc R
H3B H 0.0611 0.5982 0.3739 0.020 Uiso 1 1 calc R
C4 C 0.0882(2) 0.7537(2) 0.32961(16) 0.0156(4) Uani 1 1 d .
H4A H 0.1138 0.7259 0.2745 0.019 Uiso 1 1 calc R
H4B H -0.0161 0.7566 0.3166 0.019 Uiso 1 1 calc R
C5 C 0.1091(2) 0.92891(19) 0.42425(15) 0.0124(4) Uani 1 1 d .
H5A H 0.0664 0.8772 0.4625 0.015 Uiso 1 1 calc R
H5B H 0.0291 0.9561 0.3895 0.015 Uiso 1 1 calc R
C6 C 0.2207(2) 1.02785(19) 0.48199(15) 0.0114(4) Uani 1 1 d .
H6A H 0.2485 1.0862 0.4449 0.014 Uiso 1 1 calc R
H6B H 0.1748 1.0592 0.5273 0.014 Uiso 1 1 calc R
C7 C 0.6151(3) 0.7166(2) 0.35791(16) 0.0149(4) Uani 1 1 d .
H7 H 0.5968 0.7672 0.3172 0.018 Uiso 1 1 calc R
C8 C 0.6774(3) 0.6296(2) 0.33189(16) 0.0165(5) Uani 1 1 d .
H8 H 0.6999 0.6216 0.2752 0.020 Uiso 1 1 calc R
C9 C 0.7060(3) 0.5541(2) 0.39244(16) 0.0161(4) Uani 1 1 d .
H9 H 0.7472 0.4939 0.3768 0.019 Uiso 1 1 calc R
C10 C 0.6722(2) 0.57000(19) 0.47604(16) 0.0145(4) Uani 1 1 d .
H10 H 0.6909 0.5209 0.5179 0.017 Uiso 1 1 calc R
C11 C 0.6093(2) 0.66097(18) 0.49727(15) 0.0112(4) Uani 1 1 d .
C12 C 0.5224(2) 0.75218(18) 0.62584(15) 0.0112(4) Uani 1 1 d .
C13 C 0.5096(3) 0.7353(2) 0.71563(16) 0.0181(5) Uani 1 1 d .
H13 H 0.5331 0.6703 0.7364 0.022 Uiso 1 1 calc R
C14 C 0.4654(3) 0.8076(2) 0.77398(15) 0.0150(4) Uani 1 1 d .
C15 C 0.4646(4) 0.7815(2) 0.86827(17) 0.0280(6) Uani 1 1 d .
H15A H 0.3691 0.7834 0.8821 0.042 Uiso 1 1 calc R
H15B H 0.5404 0.8367 0.9092 0.042 Uiso 1 1 calc R
H15C H 0.4839 0.7078 0.8738 0.042 Uiso 1 1 calc R
C16 C 0.7754(3) 0.7026(2) 0.00987(19) 0.0263(6) Uani 1 1 d .
H16 H 0.8197 0.6746 -0.0343 0.032 Uiso 1 1 calc R
C17 C 0.6517(3) 0.6340(2) 0.02929(19) 0.0257(6) Uani 1 1 d .
H17 H 0.6161 0.5605 0.0008 0.031 Uiso 1 1 calc R
C18 C 0.5820(3) 0.6772(2) 0.09201(17) 0.0216(5) Uani 1 1 d .
H18 H 0.4965 0.6338 0.1051 0.026 Uiso 1 1 calc R
C19 C 0.6406(3) 0.7857(2) 0.13529(16) 0.0184(5) Uani 1 1 d .
H19 H 0.5947 0.8170 0.1772 0.022 Uiso 1 1 calc R
C20 C 0.7702(3) 0.8470(2) 0.11446(15) 0.0144(4) Uani 1 1 d .
C21 C 0.8328(2) 1.00686(19) 0.23633(15) 0.0123(4) Uani 1 1 d .
C22 C 0.9172(3) 1.1213(2) 0.26139(16) 0.0148(4) Uani 1 1 d .
H22 H 0.9837 1.1508 0.2264 0.018 Uiso 1 1 calc R
C23 C 0.9040(2) 1.1885(2) 0.33411(16) 0.0141(4) Uani 1 1 d .
C24 C 1.0028(3) 1.3043(2) 0.36057(18) 0.0242(6) Uani 1 1 d .
H24A H 0.9429 1.3596 0.3577 0.036 Uiso 1 1 calc R
H24B H 1.0703 1.3178 0.3203 0.036 Uiso 1 1 calc R
H24C H 1.0584 1.3096 0.4207 0.036 Uiso 1 1 calc R
C1S C 0.8074(4) 1.0837(3) -0.0271(2) 0.0354(7) Uani 1 1 d .
H1S1 H 0.7234 1.0715 0.0016 0.053 Uiso 1 1 calc R
H1S2 H 0.8047 1.0166 -0.0656 0.053 Uiso 1 1 calc R
H1S3 H 0.8038 1.1453 -0.0620 0.053 Uiso 1 1 calc R
C2S C -0.0649(4) 0.4012(3) 0.1091(2) 0.0417(8) Uani 1 1 d .
H2S1 H -0.0658 0.3260 0.1255 0.050 Uiso 1 1 calc R
H2S2 H 0.0379 0.4393 0.1125 0.050 Uiso 1 1 calc R
H2H H 0.289(4) 0.640(3) 0.392(2) 0.028(9) Uiso 1 1 d .

loop_
_atom_site_aniso_label
_atom_site_aniso_U_11
_atom_site_aniso_U_22
_atom_site_aniso_U_33
_atom_site_aniso_U_23
_atom_site_aniso_U_13
_atom_site_aniso_U_12
Mn1 0.01046(14) 0.00807(15) 0.00924(15) 0.00178(11) 0.00337(11) 0.00328(11)
Mn2 0.00980(14) 0.00809(15) 0.00845(14) 0.00170(11) 0.00361(11) 0.00199(11)
Cl1S 0.0715(7) 0.0761(8) 0.0380(5) -0.0042(5) 0.0098(5) 0.0396(6)
Cl2S 0.0442(4) 0.0429(5) 0.0352(4) -0.0026(3) 0.0008(3) 0.0137(4)
O1 0.0097(6) 0.0112(7) 0.0101(7) 0.0017(5) 0.0017(5) 0.0021(5)
O2 0.0166(8) 0.0114(8) 0.0173(8) -0.0005(6) 0.0032(6) 0.0042(6)
O3 0.0081(6) 0.0111(7) 0.0097(7) 0.0033(5) 0.0022(5) 0.0032(5)
O4 0.0152(7) 0.0079(7) 0.0113(7) 0.0026(5) 0.0034(6) 0.0039(6)
O5 0.0188(8) 0.0122(7) 0.0105(7) 0.0027(6) 0.0043(6) 0.0055(6)
O6 0.0151(7) 0.0112(7) 0.0135(7) 0.0035(6) 0.0079(6) 0.0043(6)
O7 0.0156(7) 0.0123(8) 0.0134(7) 0.0003(6) 0.0057(6) -0.0016(6)
O1S 0.0597(15) 0.0234(10) 0.0243(10) 0.0115(8) 0.0126(10) 0.0238(10)
O2S 0.0277(9) 0.0145(8) 0.0167(8) 0.0046(6) 0.0060(7) 0.0075(7)
O3S 0.113(3) 0.0447(15) 0.0215(11) -0.0078(10) -0.0030(13) 0.0544(17)
O4S 0.0232(9) 0.0309(11) 0.0187(9) 0.0070(8) 0.0103(7) 0.0025(8)
N1 0.0110(8) 0.0128(9) 0.0122(8) 0.0006(7) 0.0043(6) 0.0019(7)
N2 0.0137(8) 0.0099(8) 0.0140(9) 0.0025(7) 0.0048(7) 0.0035(7)
N3 0.0208(9) 0.0094(8) 0.0130(9) 0.0048(7) 0.0051(7) 0.0079(7)
N4 0.0229(10) 0.0194(10) 0.0222(10) -0.0014(8) 0.0119(8) 0.0036(8)
N5 0.0174(9) 0.0125(9) 0.0154(9) 0.0016(7) 0.0089(7) 0.0011(7)
N1S 0.0277(11) 0.0187(10) 0.0162(10) -0.0003(8) 0.0012(8) 0.0098(9)
C1 0.0126(9) 0.0149(10) 0.0093(9) 0.0019(7) 0.0011(7) 0.0033(8)
C2 0.0119(9) 0.0168(11) 0.0116(9) 0.0042(8) 0.0028(7) 0.0043(8)
C3 0.0164(10) 0.0131(10) 0.0213(11) 0.0000(9) 0.0063(9) 0.0009(8)
C4 0.0113(9) 0.0159(11) 0.0175(11) -0.0010(8) 0.0021(8) 0.0003(8)
C5 0.0094(9) 0.0154(10) 0.0131(10) 0.0014(8) 0.0031(7) 0.0039(8)
C6 0.0094(9) 0.0134(10) 0.0142(10) 0.0026(8) 0.0049(7) 0.0062(7)
C7 0.0195(10) 0.0126(10) 0.0151(10) 0.0040(8) 0.0068(8) 0.0057(8)
C8 0.0197(11) 0.0171(11) 0.0158(10) 0.0025(8) 0.0089(9) 0.0061(9)
C9 0.0172(10) 0.0130(10) 0.0206(11) 0.0008(8) 0.0067(9) 0.0072(8)
C10 0.0151(10) 0.0106(10) 0.0188(11) 0.0027(8) 0.0028(8) 0.0055(8)
C11 0.0115(9) 0.0079(9) 0.0147(10) 0.0017(7) 0.0035(7) 0.0021(7)
C12 0.0122(9) 0.0090(9) 0.0129(9) 0.0023(7) 0.0033(7) 0.0028(7)
C13 0.0300(12) 0.0141(11) 0.0152(11) 0.0080(8) 0.0078(9) 0.0113(9)
C14 0.0189(10) 0.0133(10) 0.0142(10) 0.0056(8) 0.0045(8) 0.0044(8)
C15 0.0512(18) 0.0261(14) 0.0147(11) 0.0095(10) 0.0121(12) 0.0191(13)
C16 0.0289(13) 0.0223(13) 0.0291(14) -0.0056(11) 0.0141(11) 0.0050(11)
C17 0.0289(13) 0.0159(12) 0.0289(14) -0.0028(10) 0.0045(11) 0.0008(10)
C18 0.0232(12) 0.0213(12) 0.0177(11) 0.0033(9) 0.0045(9) -0.0012(10)
C19 0.0191(11) 0.0209(12) 0.0147(10) 0.0017(9) 0.0065(9) 0.0007(9)
C20 0.0165(10) 0.0148(10) 0.0129(10) 0.0025(8) 0.0057(8) 0.0033(8)
C21 0.0119(9) 0.0136(10) 0.0134(10) 0.0021(8) 0.0047(8) 0.0052(8)
C22 0.0144(10) 0.0147(10) 0.0158(10) 0.0031(8) 0.0072(8) 0.0004(8)
C23 0.0116(9) 0.0136(10) 0.0161(10) 0.0040(8) 0.0033(8) -0.0007(8)
C24 0.0238(12) 0.0189(12) 0.0261(13) -0.0017(10) 0.0110(10) -0.0074(10)
C1S 0.0340(15) 0.0393(18) 0.0299(15) 0.0077(13) -0.0008(12) 0.0066(13)
C2S 0.0426(19) 0.050(2) 0.0360(18) 0.0036(15) 0.0054(15) 0.0217(16)

loop_
_atom_type_symbol
_atom_type_description
_atom_type_scat_dispersion_real
_atom_type_scat_dispersion_imag
_atom_type_scat_source
C C 0.0033 0.0016 'International Tables Vol C Tables 4.2.6.8 and 6.1.1.4'
H H 0.0000 0.0000 'International Tables Vol C Tables 4.2.6.8 and 6.1.1.4'
N N 0.0061 0.0033 'International Tables Vol C Tables 4.2.6.8 and 6.1.1.4'
O O 0.0106 0.0060 'International Tables Vol C Tables 4.2.6.8 and 6.1.1.4'
Mn Mn 0.3368 0.7283 'International Tables Vol C Tables 4.2.6.8 and 6.1.1.4'
Cl Cl 0.1484 0.1585 'International Tables Vol C Tables 4.2.6.8 and 6.1.1.4'

loop_
_geom_angle_atom_site_label_1
_geom_angle_atom_site_label_2
_geom_angle_atom_site_label_3
_geom_angle
_geom_angle_site_symmetry_1
_geom_angle_site_symmetry_3
O1 Mn1 O4 151.75(6) . .
O1 Mn1 O3 105.39(6) . .
O4 Mn1 O3 75.04(6) . .
O1 Mn1 O2 115.02(6) . .
O4 Mn1 O2 87.86(6) . .
O3 Mn1 O2 117.91(6) . .
O1 Mn1 N2 92.12(7) . .
O4 Mn1 N2 77.67(6) . .
O3 Mn1 N2 149.25(6) . .
O2 Mn1 N2 74.55(6) . .
O1 Mn1 N1 75.16(6) . .
O4 Mn1 N1 130.03(6) . .
O3 Mn1 N1 74.52(6) . .
O2 Mn1 N1 72.94(6) . .
N2 Mn1 N1 135.36(6) . .
O1 Mn1 O3 67.68(5) . 2_676
O4 Mn1 O3 85.04(5) . 2_676
O3 Mn1 O3 79.10(6) . 2_676
O2 Mn1 O3 159.09(6) . 2_676
N2 Mn1 O3 84.72(6) . 2_676
N1 Mn1 O3 125.98(6) . 2_676
O1 Mn2 O5 92.62(7) . 2_676
O1 Mn2 O7 174.12(8) . .
O5 Mn2 O7 92.00(7) 2_676 .
O1 Mn2 O3 83.72(6) . 2_676
O5 Mn2 O3 166.69(7) 2_676 2_676
O7 Mn2 O3 92.57(7) . 2_676
O1 Mn2 O6 91.11(6) . .
O5 Mn2 O6 85.60(7) 2_676 .
O7 Mn2 O6 85.61(7) . .
O3 Mn2 O6 107.22(7) 2_676 .
O1 Mn2 O4 95.80(6) . 2_676
O5 Mn2 O4 87.14(7) 2_676 2_676
O7 Mn2 O4 88.06(7) . 2_676
O3 Mn2 O4 80.53(6) 2_676 2_676
O6 Mn2 O4 170.19(6) . 2_676
C1 O1 Mn2 126.82(14) . .
C1 O1 Mn1 116.04(13) . .
Mn2 O1 Mn1 111.02(7) . .
C3 O2 Mn1 115.07(14) . .
C3 O2 H2H 107(3) . .
Mn1 O2 H2H 114(3) . .
C6 O3 Mn2 120.76(13) . 2_676
C6 O3 Mn1 115.70(12) . .
Mn2 O3 Mn1 104.46(7) 2_676 .
C6 O3 Mn1 114.83(12) . 2_676
Mn2 O3 Mn1 96.95(6) 2_676 2_676
Mn1 O3 Mn1 100.90(6) . 2_676
C12 O4 Mn1 133.35(14) . .
C12 O4 Mn2 123.42(14) . 2_676
Mn1 O4 Mn2 97.59(6) . 2_676
C14 O5 Mn2 129.28(15) . 2_676
C21 O6 Mn2 115.54(15) . .
C23 O7 Mn2 124.60(14) . .
C1S O4S H4S 109.5 . .
C5 N1 C2 112.02(19) . .
C5 N1 C4 110.41(17) . .
C2 N1 C4 110.43(17) . .
C5 N1 Mn1 107.32(12) . .
C2 N1 Mn1 106.52(13) . .
C4 N1 Mn1 109.99(14) . .
C11 N2 C7 116.9(2) . .
C11 N2 Mn1 126.83(15) . .
C7 N2 Mn1 114.51(15) . .
C12 N3 C11 131.5(2) . .
C12 N3 H3N 114.2 . .
C11 N3 H3N 114.2 . .
C20 N4 C16 117.8(2) . .
C21 N5 C20 127.5(2) . .
C21 N5 H5N 116.2 . .
C20 N5 H5N 116.2 . .
O3S N1S O1S 120.9(2) . .
O3S N1S O2S 119.6(2) . .
O1S N1S O2S 119.5(2) . .
O1 C1 C2 109.02(17) . .
O1 C1 H1A 109.9 . .
C2 C1 H1A 109.9 . .
O1 C1 H1B 109.9 . .
C2 C1 H1B 109.9 . .
H1A C1 H1B 108.3 . .
N1 C2 C1 109.50(19) . .
N1 C2 H2A 109.8 . .
C1 C2 H2A 109.8 . .
N1 C2 H2B 109.8 . .
C1 C2 H2B 109.8 . .
H2A C2 H2B 108.2 . .
O2 C3 C4 109.72(19) . .
O2 C3 H3A 109.7 . .
C4 C3 H3A 109.7 . .
O2 C3 H3B 109.7 . .
C4 C3 H3B 109.7 . .
H3A C3 H3B 108.2 . .
N1 C4 C3 110.30(18) . .
N1 C4 H4A 109.6 . .
C3 C4 H4A 109.6 . .
N1 C4 H4B 109.6 . .
C3 C4 H4B 109.6 . .
H4A C4 H4B 108.1 . .
N1 C5 C6 110.99(17) . .
N1 C5 H5A 109.4 . .
C6 C5 H5A 109.4 . .
N1 C5 H5B 109.4 . .
C6 C5 H5B 109.4 . .
H5A C5 H5B 108.0 . .
O3 C6 C5 111.71(18) . .
O3 C6 H6A 109.3 . .
C5 C6 H6A 109.3 . .
O3 C6 H6B 109.3 . .
C5 C6 H6B 109.3 . .
H6A C6 H6B 107.9 . .
N2 C7 C8 124.1(2) . .
N2 C7 H7 117.9 . .
C8 C7 H7 117.9 . .
C7 C8 C9 118.3(2) . .
C7 C8 H8 120.8 . .
C9 C8 H8 120.8 . .
C10 C9 C8 118.8(2) . .
C10 C9 H9 120.6 . .
C8 C9 H9 120.6 . .
C9 C10 C11 119.3(2) . .
C9 C10 H10 120.4 . .
C11 C10 H10 120.4 . .
N2 C11 N3 121.0(2) . .
N2 C11 C10 122.6(2) . .
N3 C11 C10 116.4(2) . .
O4 C12 N3 121.3(2) . .
O4 C12 C13 124.3(2) . .
N3 C12 C13 114.4(2) . .
C14 C13 C12 125.1(2) . .
C14 C13 H13 117.4 . .
C12 C13 H13 117.4 . .
O5 C14 C13 127.2(2) . .
O5 C14 C15 113.6(2) . .
C13 C14 C15 119.1(2) . .
C14 C15 H15A 109.5 . .
C14 C15 H15B 109.5 . .
H15A C15 H15B 109.5 . .
C14 C15 H15C 109.5 . .
H15A C15 H15C 109.5 . .
H15B C15 H15C 109.5 . .
N4 C16 C17 123.4(3) . .
N4 C16 H16 118.3 . .
C17 C16 H16 118.3 . .
C16 C17 C18 118.4(2) . .
C16 C17 H17 120.8 . .
C18 C17 H17 120.8 . .
C17 C18 C19 119.4(2) . .
C17 C18 H18 120.3 . .
C19 C18 H18 120.3 . .
C18 C19 C20 118.3(2) . .
C18 C19 H19 120.9 . .
C20 C19 H19 120.9 . .
N4 C20 C19 122.7(2) . .
N4 C20 N5 113.7(2) . .
C19 C20 N5 123.6(2) . .
O6 C21 N5 120.3(2) . .
O6 C21 C22 123.8(2) . .
N5 C21 C22 115.9(2) . .
C23 C22 C21 123.0(2) . .
C23 C22 H22 118.5 . .
C21 C22 H22 118.5 . .
O7 C23 C22 126.0(2) . .
O7 C23 C24 113.5(2) . .
C22 C23 C24 120.4(2) . .
C23 C24 H24A 109.5 . .
C23 C24 H24B 109.5 . .
H24A C24 H24B 109.5 . .
C23 C24 H24C 109.5 . .
H24A C24 H24C 109.5 . .
H24B C24 H24C 109.5 . .
O4S C1S H1S1 109.5 . .
O4S C1S H1S2 109.5 . .
H1S1 C1S H1S2 109.5 . .
O4S C1S H1S3 109.5 . .
H1S1 C1S H1S3 109.5 . .
H1S2 C1S H1S3 109.5 . .
Cl1S C2S Cl2S 112.2(2) . .
Cl1S C2S H2S1 109.2 . .
Cl2S C2S H2S1 109.2 . .
Cl1S C2S H2S2 109.2 . .
Cl2S C2S H2S2 109.2 . .
H2S1 C2S H2S2 107.9 . .

loop_
_geom_bond_atom_site_label_1
_geom_bond_atom_site_label_2
_geom_bond_distance
_geom_bond_site_symmetry_2
Mn1 O1 2.1133(16) .
Mn1 O4 2.1832(16) .
Mn1 O3 2.2496(16) .
Mn1 O2 2.2825(17) .
Mn1 N2 2.333(2) .
Mn1 N1 2.4097(19) .
Mn1 O3 2.4524(15) 2_676
Mn2 O1 1.8941(15) .
Mn2 O5 1.9106(17) 2_676
Mn2 O7 1.9203(15) .
Mn2 O3 1.9392(16) 2_676
Mn2 O6 2.1536(16) .
Mn2 O4 2.2251(16) 2_676
Cl1S C2S 1.753(4) .
Cl2S C2S 1.758(3) .
O1 C1 1.420(2) .
O2 C3 1.439(3) .
O2 H2H 0.74(4) .
O3 C6 1.430(3) .
O3 Mn2 1.9392(16) 2_676
O3 Mn1 2.4524(15) 2_676
O4 C12 1.266(3) .
O4 Mn2 2.2251(16) 2_676
O5 C14 1.288(3) .
O5 Mn2 1.9106(17) 2_676
O6 C21 1.254(3) .
O7 C23 1.306(3) .
O1S N1S 1.233(3) .
O2S N1S 1.274(3) .
O3S N1S 1.226(3) .
O4S C1S 1.414(3) .
O4S H4S 0.8200 .
N1 C5 1.476(3) .
N1 C2 1.481(3) .
N1 C4 1.481(3) .
N2 C11 1.339(3) .
N2 C7 1.352(3) .
N3 C12 1.366(3) .
N3 C11 1.395(3) .
N3 H3N 0.8600 .
N4 C20 1.336(3) .
N4 C16 1.338(3) .
N5 C21 1.363(3) .
N5 C20 1.399(3) .
N5 H5N 0.8600 .
C1 C2 1.513(3) .
C1 H1A 0.9700 .
C1 H1B 0.9700 .
C2 H2A 0.9700 .
C2 H2B 0.9700 .
C3 C4 1.508(4) .
C3 H3A 0.9700 .
C3 H3B 0.9700 .
C4 H4A 0.9700 .
C4 H4B 0.9700 .
C5 C6 1.516(3) .
C5 H5A 0.9700 .
C5 H5B 0.9700 .
C6 H6A 0.9700 .
C6 H6B 0.9700 .
C7 C8 1.375(3) .
C7 H7 0.9300 .
C8 C9 1.389(4) .
C8 H8 0.9300 .
C9 C10 1.378(3) .
C9 H9 0.9300 .
C10 C11 1.399(3) .
C10 H10 0.9300 .
C12 C13 1.426(3) .
C13 C14 1.377(3) .
C13 H13 0.9300 .
C14 C15 1.501(3) .
C15 H15A 0.9600 .
C15 H15B 0.9600 .
C15 H15C 0.9600 .
C16 C17 1.379(4) .
C16 H16 0.9300 .
C17 C18 1.379(4) .
C17 H17 0.9300 .
C18 C19 1.384(3) .
C18 H18 0.9300 .
C19 C20 1.394(3) .
C19 H19 0.9300 .
C21 C22 1.439(3) .
C22 C23 1.363(3) .
C22 H22 0.9300 .
C23 C24 1.499(3) .
C24 H24A 0.9600 .
C24 H24B 0.9600 .
C24 H24C 0.9600 .
C1S H1S1 0.9600 .
C1S H1S2 0.9600 .
C1S H1S3 0.9600 .
C2S H2S1 0.9700 .
C2S H2S2 0.9700 .
